data_7047850
loop_
_publ_author_name
'Fatila, Elisabeth M.'
'Maahs, Adam C.'
'Hetherington, Erin E.'
'Cooper, Brandon J.'
'Cooper, Riley E.'
'Daanen, Nick N.'
'Jennings, Michael'
'Skrabalak, Sara E.'
'Preuss, Kathryn E.'

_publ_section_title
;
 Stoichiometric control: 8- and 10-coordinate Ln(hfac)<sub>3</sub>(bpy)
 and Ln(hfac)<sub>3</sub>(bpy)<sub>2</sub> complexes of the early
 lanthanides La-Sm.
;
_journal_issue 45
_journal_name_full 'Dalton transactions (Cambridge, England : 2003)'
_journal_page_first 16232
_journal_page_last 16241
_journal_paper_doi 10.1039/c8dt03286f
_journal_volume 47
_journal_year 2018
_chemical_formula_moiety 'C35 H19 Ce F18 N4 O6'
_chemical_formula_sum 'C35 H19 Ce F18 N4 O6'
_chemical_formula_weight 1073.66
_space_group_crystal_system monoclinic
_space_group_IT_number 15
_space_group_name_Hall '-C 2yc'
_space_group_name_H-M_alt 'C 1 2/c 1'
_symmetry_space_group_name_Hall '-C 2yc'
_symmetry_space_group_name_H-M 'C 1 2/c 1'
_atom_sites_solution_hydrogens geom
_atom_sites_solution_primary direct
_atom_sites_solution_secondary difmap
_audit_creation_method SHELXL-2018/3
_audit_update_record
;
2018-10-07 deposited with the CCDC.
2018-10-22 downloaded from the CCDC.
;
_cell_angle_alpha 90
_cell_angle_beta 118.98(3)
_cell_angle_gamma 90
_cell_formula_units_Z 4
_cell_length_a 21.819(4)
_cell_length_b 11.828(2)
_cell_length_c 18.116(4)
_cell_measurement_reflns_used 23613
_cell_measurement_temperature 150(2)
_cell_measurement_theta_max 27.48
_cell_measurement_theta_min 2.55
_cell_volume 4089.9(18)
_computing_cell_refinement 'Denzo-SMN (Otwinowski & Minor, 1997)'
_computing_data_collection 'Collect (Nonius B.V., 1997-2002)'
_computing_data_reduction Denzo-SMN
_computing_molecular_graphics 'Mercury 3.10.2'
_computing_publication_material 'Microsoft Office 2013'
_computing_structure_refinement 'SHELXL-2018/3 (Sheldrick, 2018)'
_computing_structure_solution 'SHELXTL V6.1 (Sheldrick, 2008)'
_diffrn_ambient_temperature 150(2)
_diffrn_detector_area_resol_mean 9
_diffrn_measured_fraction_theta_full 0.999
_diffrn_measured_fraction_theta_max 0.999
_diffrn_measurement_device_type 'Nonius KappaCCD'
_diffrn_measurement_method '\f scans and \w scans with \k offsets'
_diffrn_radiation_type MoK\a
_diffrn_radiation_wavelength 0.71073
_diffrn_reflns_av_R_equivalents 0.0808
_diffrn_reflns_av_unetI/netI 0.0521
_diffrn_reflns_Laue_measured_fraction_full 0.999
_diffrn_reflns_Laue_measured_fraction_max 0.999
_diffrn_reflns_limit_h_max 25
_diffrn_reflns_limit_h_min -25
_diffrn_reflns_limit_k_max 14
_diffrn_reflns_limit_k_min -14
_diffrn_reflns_limit_l_max 21
_diffrn_reflns_limit_l_min -18
_diffrn_reflns_number 20806
_diffrn_reflns_point_group_measured_fraction_full 0.999
_diffrn_reflns_point_group_measured_fraction_max 0.999
_diffrn_reflns_theta_full 25.026
_diffrn_reflns_theta_max 25.026
_diffrn_reflns_theta_min 2.570
_diffrn_source 'fine-focus sealed tube'
_exptl_absorpt_coefficient_mu 1.244
_exptl_absorpt_correction_T_max 0.694
_exptl_absorpt_correction_T_min 0.577
_exptl_absorpt_correction_type multi-scan
_exptl_absorpt_process_details
;
multi-scan from symmetry-related measurements 
 Sortav (Blessing 1995)
;
_exptl_crystal_colour orange
_exptl_crystal_density_diffrn 1.744
_exptl_crystal_density_method 'not measured'
_exptl_crystal_description block
_exptl_crystal_F_000 2100
_exptl_crystal_recrystallization_method 'Re-crystallisation from solvent: methylene chloride/hexanes'
_exptl_crystal_size_max 0.450
_exptl_crystal_size_mid 0.320
_exptl_crystal_size_min 0.300
_refine_diff_density_max 1.490
_refine_diff_density_min -1.243
_refine_diff_density_rms 0.112
_refine_ls_extinction_coef 0.00018(6)
_refine_ls_extinction_expression Fc^*^=kFc[1+0.001xFc^2^\l^3^/sin(2\q)]^-1/4^
_refine_ls_extinction_method 'SHELXL-2018/3 (Sheldrick 2018)'
_refine_ls_goodness_of_fit_ref 1.074
_refine_ls_hydrogen_treatment constr
_refine_ls_matrix_type full
_refine_ls_number_parameters 372
_refine_ls_number_reflns 3617
_refine_ls_number_restraints 190
_refine_ls_restrained_S_all 1.088
_refine_ls_R_factor_all 0.0652
_refine_ls_R_factor_gt 0.0440
_refine_ls_shift/su_max 0.006
_refine_ls_shift/su_mean 0.000
_refine_ls_structure_factor_coef Fsqd
_refine_ls_weighting_details 'w=1/[\s^2^(Fo^2^)+32.7423P] where P=(Fo^2^+2Fc^2^)/3'
_refine_ls_weighting_scheme calc
_refine_ls_wR_factor_gt 0.0807
_refine_ls_wR_factor_ref 0.0934
_reflns_Friedel_coverage 0.000
_reflns_number_gt 2959
_reflns_number_total 3617
_reflns_threshold_expression 'I > 2\s(I)'
_cod_data_source_file c8dt03286f2.cif
_cod_data_source_block k11163
_cod_depositor_comments
;
The following automatic conversions were performed:

'_atom_sites_solution_secondary' value 'diffmap' was changed to
'difmap'.

Automatic conversion script
Id: cif_fix_values 4973 2017-02-22 13:04:09Z antanas 

 Adding full bibliography for 7047848--7047856.cif.
;
_cod_database_code 7047850
_shelx_shelxl_version_number 2018/3
_shelx_space_group_comment
;
The symmetry employed for this shelxl refinement is uniquely defined
by the following loop, which should always be used as a source of
symmetry information in preference to the above space-group names.
They are only intended as comments.
;
_shelx_estimated_absorpt_t_min 0.605
_shelx_estimated_absorpt_t_max 0.707

loop_
_space_group_symop_operation_xyz
'x, y, z'
'-x, y, -z+1/2'
'x+1/2, y+1/2, z'
'-x+1/2, y+1/2, -z+1/2'
'-x, -y, -z'
'x, -y, z-1/2'
'-x+1/2, -y+1/2, -z'
'x+1/2, -y+1/2, z-1/2'

loop_
_atom_site_label
_atom_site_type_symbol
_atom_site_fract_x
_atom_site_fract_y
_atom_site_fract_z
_atom_site_U_iso_or_equiv
_atom_site_adp_type
_atom_site_occupancy
_atom_site_site_symmetry_order
_atom_site_calc_flag
_atom_site_refinement_flags_posn
_atom_site_refinement_flags_adp
_atom_site_refinement_flags_occupancy
_atom_site_disorder_assembly
_atom_site_disorder_group
Ce Ce 0.500000 0.80698(3) 0.750000 0.03061(15) Uani 1 2 d S TU P A .
N1 N 0.5220(2) 0.8534(3) 0.9094(3) 0.0394(10) Uani 1 1 d . U . . .
C2 C 0.5882(3) 0.8643(4) 0.9726(3) 0.0430(13) Uani 1 1 d . U . . .
H2A H 0.624723 0.868513 0.958461 0.052 Uiso 1 1 calc R U . . .
C3 C 0.6062(3) 0.8697(4) 1.0572(4) 0.0480(14) Uani 1 1 d . U . . .
H3A H 0.653603 0.878218 1.099831 0.058 Uiso 1 1 calc R U . . .
C4 C 0.5527(4) 0.8622(5) 1.0775(4) 0.0572(15) Uani 1 1 d . U . . .
H4A H 0.562931 0.864178 1.134723 0.069 Uiso 1 1 calc R U . . .
C5 C 0.4850(3) 0.8518(5) 1.0140(4) 0.0528(14) Uani 1 1 d . U . . .
H5A H 0.447866 0.847212 1.027088 0.063 Uiso 1 1 calc R U . . .
C6 C 0.4705(3) 0.8481(4) 0.9305(3) 0.0388(12) Uani 1 1 d . U . . .
C7 C 0.3975(3) 0.8442(4) 0.8588(4) 0.0405(12) Uani 1 1 d . U . . .
C8 C 0.3389(3) 0.8442(6) 0.8712(4) 0.0654(18) Uani 1 1 d . U . . .
H8A H 0.344858 0.841486 0.926701 0.079 Uiso 1 1 calc R U . . .
C9 C 0.2728(3) 0.8482(6) 0.8026(5) 0.071(2) Uani 1 1 d . U . . .
H9A H 0.232773 0.848478 0.810363 0.085 Uiso 1 1 calc R U . . .
C10 C 0.2652(3) 0.8517(5) 0.7236(5) 0.0606(17) Uani 1 1 d . U . . .
H10A H 0.220117 0.855200 0.675169 0.073 Uiso 1 1 calc R U . . .
C11 C 0.3252(3) 0.8501(5) 0.7162(4) 0.0535(15) Uani 1 1 d . U . . .
H11A H 0.319979 0.851921 0.660981 0.064 Uiso 1 1 calc R U . . .
N12 N 0.3903(2) 0.8462(4) 0.7815(3) 0.0413(10) Uani 1 1 d . U . . .
O21 O 0.53178(17) 0.6381(3) 0.6910(2) 0.0383(8) Uani 1 1 d . U . . .
C22A C 0.5024(3) 0.5560(5) 0.6456(4) 0.0399(15) Uani 0.77 1 d . U P A 1
C23A C 0.4311(4) 0.5340(6) 0.6040(5) 0.057(2) Uani 0.77 1 d . U P A 1
H23A H 0.414729 0.465311 0.573374 0.069 Uiso 0.77 1 calc R U P A 1
C24A C 0.3837(5) 0.6076(9) 0.6054(6) 0.046(2) Uani 0.77 1 d . U P A 1
C22B C 0.5641(12) 0.559(2) 0.7150(16) 0.046(5) Uani 0.23 1 d . U P A 3
C23B C 0.6111(11) 0.5337(19) 0.7996(16) 0.045(5) Uani 0.23 1 d . U P A 3
H23B H 0.631387 0.460447 0.813610 0.054 Uiso 0.23 1 calc R U P A 3
C24B C 0.6296(16) 0.616(3) 0.866(2) 0.041(7) Uani 0.23 1 d . U P A 3
O25 O 0.39400(16) 0.7049(3) 0.6415(2) 0.0386(8) Uani 1 1 d . U . . .
C26 C 0.5520(4) 0.4703(5) 0.6396(4) 0.0674(17) Uani 1 1 d D U . . .
C27 C 0.3084(3) 0.5732(5) 0.5558(5) 0.0740(19) Uani 1 1 d D U . . .
F21A F 0.5237(6) 0.4038(8) 0.5704(8) 0.106(4) Uani 0.48 1 d D U P A 1
F22A F 0.5810(11) 0.3818(10) 0.6862(8) 0.131(6) Uani 0.48 1 d D U P A 1
F23A F 0.5855(13) 0.5226(17) 0.6068(15) 0.111(6) Uani 0.48 1 d D U P A 1
F21B F 0.5938(8) 0.4301(11) 0.7129(7) 0.123(5) Uani 0.52 1 d D U P A 2
F23B F 0.5026(9) 0.408(2) 0.5969(14) 0.274(13) Uani 0.52 1 d D U P A 2
F22B F 0.6007(12) 0.510(2) 0.6267(18) 0.141(8) Uani 0.52 1 d D U P A 2
F24A F 0.3025(14) 0.623(2) 0.4905(10) 0.241(13) Uani 0.44 1 d D U P A 1
F25A F 0.2921(6) 0.4712(10) 0.5650(13) 0.110(7) Uani 0.44 1 d D U P A 1
F26A F 0.2630(10) 0.6374(16) 0.563(2) 0.208(12) Uani 0.44 1 d D U P A 1
F24B F 0.2771(8) 0.563(2) 0.5984(11) 0.202(9) Uani 0.56 1 d D U P A 2
F25B F 0.2699(5) 0.629(2) 0.4941(11) 0.164(7) Uani 0.56 1 d D U P A 2
F26B F 0.3029(7) 0.4820(12) 0.5120(13) 0.190(8) Uani 0.56 1 d D U P A 2
O31 O 0.43052(17) 0.9857(3) 0.6864(2) 0.0387(8) Uani 1 1 d . U . . .
C32 C 0.4387(3) 1.0899(4) 0.6963(3) 0.0362(11) Uani 1 1 d . U . . .
C33 C 0.500000 1.1478(6) 0.750000 0.0458(19) Uani 1 2 d S TU P . .
H33A H 0.500001 1.228128 0.750000 0.069 Uiso 1 2 calc R U P . .
C34 C 0.3724(3) 1.1586(5) 0.6435(4) 0.0510(14) Uani 1 1 d . U . . .
F31 F 0.3291(2) 1.1499(5) 0.6733(3) 0.124(2) Uani 1 1 d . U . . .
F32 F 0.3838(2) 1.2662(3) 0.6381(3) 0.121(2) Uani 1 1 d . U . . .
F33 F 0.33837(18) 1.1217(3) 0.5649(2) 0.0737(11) Uani 1 1 d . U . . .

loop_
_atom_site_aniso_label
_atom_site_aniso_U_11
_atom_site_aniso_U_22
_atom_site_aniso_U_33
_atom_site_aniso_U_23
_atom_site_aniso_U_13
_atom_site_aniso_U_12
Ce 0.0268(2) 0.0302(2) 0.0367(3) 0.000 0.01681(18) 0.000
N1 0.045(2) 0.035(2) 0.046(3) -0.0058(19) 0.028(2) -0.0055(19)
C2 0.049(3) 0.043(3) 0.041(3) -0.006(3) 0.026(3) -0.005(3)
C3 0.063(3) 0.041(3) 0.038(3) 0.001(3) 0.023(3) 0.002(3)
C4 0.088(4) 0.049(3) 0.048(4) 0.006(3) 0.044(3) 0.005(3)
C5 0.071(4) 0.048(3) 0.057(4) 0.006(3) 0.045(3) -0.001(3)
C6 0.055(3) 0.026(2) 0.049(3) 0.002(2) 0.036(3) -0.001(2)
C7 0.049(3) 0.030(3) 0.058(3) -0.006(2) 0.038(3) -0.004(2)
C8 0.062(4) 0.086(5) 0.074(4) -0.023(4) 0.054(3) -0.023(3)
C9 0.046(3) 0.089(5) 0.096(5) -0.028(4) 0.050(4) -0.022(3)
C10 0.042(3) 0.062(4) 0.087(5) -0.010(4) 0.039(3) -0.002(3)
C11 0.036(3) 0.065(4) 0.064(4) 0.008(3) 0.027(3) 0.007(3)
N12 0.038(2) 0.045(3) 0.048(3) 0.007(2) 0.026(2) 0.0056(19)
O21 0.0376(19) 0.038(2) 0.043(2) -0.0046(16) 0.0223(17) -0.0001(16)
C22A 0.045(4) 0.031(3) 0.037(4) -0.003(3) 0.015(3) -0.003(3)
C23A 0.051(4) 0.030(4) 0.069(6) -0.008(4) 0.011(4) -0.006(3)
C24A 0.040(4) 0.038(4) 0.051(6) 0.008(4) 0.015(4) -0.007(3)
C22B 0.043(13) 0.053(12) 0.053(9) -0.003(8) 0.031(10) 0.011(9)
C23B 0.028(11) 0.031(11) 0.070(9) 0.003(8) 0.020(9) 0.007(9)
C24B 0.035(15) 0.033(14) 0.049(13) 0.008(11) 0.014(12) -0.008(12)
O25 0.0309(18) 0.043(2) 0.037(2) 0.0049(16) 0.0123(15) -0.0028(16)
C26 0.069(4) 0.044(4) 0.082(5) -0.014(3) 0.031(4) 0.011(3)
C27 0.051(4) 0.052(4) 0.080(5) 0.003(3) 0.002(3) -0.010(3)
F21A 0.117(8) 0.076(6) 0.105(7) -0.041(5) 0.039(6) 0.053(5)
F22A 0.227(16) 0.055(7) 0.099(8) 0.016(6) 0.070(10) 0.061(8)
F23A 0.188(17) 0.093(9) 0.117(11) 0.002(8) 0.124(13) 0.044(8)
F21B 0.149(11) 0.108(10) 0.093(7) 0.015(6) 0.043(6) 0.107(10)
F23B 0.166(15) 0.32(3) 0.24(2) -0.134(18) 0.028(12) -0.141(16)
F22B 0.120(10) 0.138(14) 0.22(2) 0.010(11) 0.129(13) 0.045(8)
F24A 0.33(3) 0.21(2) 0.045(8) 0.046(10) -0.017(10) -0.06(2)
F25A 0.030(5) 0.064(6) 0.179(17) 0.047(9) 0.006(8) -0.010(5)
F26A 0.051(8) 0.093(10) 0.44(4) -0.035(18) 0.09(2) -0.010(8)
F24B 0.102(13) 0.33(3) 0.201(13) 0.012(17) 0.096(10) -0.087(19)
F25B 0.026(5) 0.208(12) 0.160(12) 0.089(11) -0.033(6) -0.002(6)
F26B 0.109(9) 0.125(9) 0.29(2) -0.128(11) 0.062(10) -0.070(7)
O31 0.0389(19) 0.0384(19) 0.041(2) -0.0007(16) 0.0212(17) 0.0033(15)
C32 0.053(3) 0.035(3) 0.032(3) 0.003(2) 0.029(2) 0.006(2)
C33 0.066(5) 0.029(4) 0.045(5) 0.000 0.029(4) 0.000
C34 0.062(4) 0.046(3) 0.049(4) 0.005(3) 0.029(3) 0.016(3)
F31 0.114(3) 0.183(5) 0.118(4) 0.071(4) 0.091(3) 0.100(4)
F32 0.104(3) 0.040(2) 0.136(4) 0.020(2) -0.007(3) 0.014(2)
F33 0.063(2) 0.082(3) 0.055(2) 0.0000(19) 0.0120(19) 0.0209(19)

loop_
_atom_type_symbol
_atom_type_description
_atom_type_scat_dispersion_real
_atom_type_scat_dispersion_imag
_atom_type_scat_source
C C 0.0033 0.0016 'International Tables Vol C Tables 4.2.6.8 and 6.1.1.4'
H H 0.0000 0.0000 'International Tables Vol C Tables 4.2.6.8 and 6.1.1.4'
N N 0.0061 0.0033 'International Tables Vol C Tables 4.2.6.8 and 6.1.1.4'
O O 0.0106 0.0060 'International Tables Vol C Tables 4.2.6.8 and 6.1.1.4'
F F 0.0171 0.0103 'International Tables Vol C Tables 4.2.6.8 and 6.1.1.4'
Ce Ce -0.2486 2.6331 'International Tables Vol C Tables 4.2.6.8 and 6.1.1.4'

loop_
_geom_angle_atom_site_label_1
_geom_angle_atom_site_label_2
_geom_angle_atom_site_label_3
_geom_angle
_geom_angle_site_symmetry_1
_geom_angle_site_symmetry_3
O25 Ce O25 122.32(16) . 2_656
O25 Ce O21 67.89(11) . .
O25 Ce O21 67.09(11) 2_656 .
O25 Ce O21 67.09(11) . 2_656
O25 Ce O21 67.89(11) 2_656 2_656
O21 Ce O21 74.94(16) . 2_656
O25 Ce O31 151.93(11) . 2_656
O25 Ce O31 85.62(11) 2_656 2_656
O21 Ce O31 128.96(11) . 2_656
O21 Ce O31 134.22(11) 2_656 2_656
O25 Ce O31 85.62(11) . .
O25 Ce O31 151.93(11) 2_656 .
O21 Ce O31 134.22(11) . .
O21 Ce O31 128.96(11) 2_656 .
O31 Ce O31 66.66(15) 2_656 .
O25 Ce N1 69.28(12) . 2_656
O25 Ce N1 123.16(11) 2_656 2_656
O21 Ce N1 69.84(12) . 2_656
O21 Ce N1 131.49(12) 2_656 2_656
O31 Ce N1 94.16(12) 2_656 2_656
O31 Ce N1 65.97(11) . 2_656
O25 Ce N1 123.16(12) . .
O25 Ce N1 69.28(12) 2_656 .
O21 Ce N1 131.48(12) . .
O21 Ce N1 69.84(12) 2_656 .
O31 Ce N1 65.97(11) 2_656 .
O31 Ce N1 94.16(12) . .
N1 Ce N1 156.90(17) 2_656 .
O25 Ce N12 118.92(12) . 2_656
O25 Ce N12 71.27(12) 2_656 2_656
O21 Ce N12 66.41(12) . 2_656
O21 Ce N12 131.88(12) 2_656 2_656
O31 Ce N12 64.18(12) 2_656 2_656
O31 Ce N12 98.86(12) . 2_656
N1 Ce N12 58.34(13) 2_656 2_656
N1 Ce N12 117.22(13) . 2_656
O25 Ce N12 71.27(12) . .
O25 Ce N12 118.93(12) 2_656 .
O21 Ce N12 131.88(12) . .
O21 Ce N12 66.41(12) 2_656 .
O31 Ce N12 98.86(12) 2_656 .
O31 Ce N12 64.18(11) . .
N1 Ce N12 117.22(13) 2_656 .
N1 Ce N12 58.34(13) . .
N12 Ce N12 160.60(18) 2_656 .
C2 N1 C6 117.4(5) . .
C2 N1 Ce 118.9(3) . .
C6 N1 Ce 122.8(3) . .
N1 C2 C3 123.9(5) . .
N1 C2 H2A 118.0 . .
C3 C2 H2A 118.0 . .
C4 C3 C2 117.7(6) . .
C4 C3 H3A 121.1 . .
C2 C3 H3A 121.1 . .
C5 C4 C3 119.2(6) . .
C5 C4 H4A 120.4 . .
C3 C4 H4A 120.4 . .
C4 C5 C6 120.1(5) . .
C4 C5 H5A 120.0 . .
C6 C5 H5A 120.0 . .
N1 C6 C5 121.7(5) . .
N1 C6 C7 116.0(5) . .
C5 C6 C7 122.2(5) . .
N12 C7 C8 121.1(5) . .
N12 C7 C6 116.6(4) . .
C8 C7 C6 122.2(5) . .
C9 C8 C7 119.6(6) . .
C9 C8 H8A 120.2 . .
C7 C8 H8A 120.2 . .
C10 C9 C8 119.5(6) . .
C10 C9 H9A 120.2 . .
C8 C9 H9A 120.2 . .
C9 C10 C11 117.7(6) . .
C9 C10 H10A 121.2 . .
C11 C10 H10A 121.2 . .
N12 C11 C10 124.4(6) . .
N12 C11 H11A 117.8 . .
C10 C11 H11A 117.8 . .
C7 N12 C11 117.7(5) . .
C7 N12 Ce 122.9(3) . .
C11 N12 Ce 118.6(4) . .
C22B O21 Ce 138.2(13) . .
C22A O21 Ce 138.4(4) . .
O21 C22A C23A 126.4(6) . .
O21 C22A C26 114.5(6) . .
C23A C22A C26 119.0(6) . .
C24A C23A C22A 122.2(7) . .
C24A C23A H23A 118.9 . .
C22A C23A H23A 118.9 . .
O25 C24A C23A 129.3(8) . .
O25 C24A C27 114.7(8) . .
C23A C24A C27 115.9(8) . .
O21 C22B C23B 126(2) . .
O21 C22B C26 113.1(19) . .
C23B C22B C26 120.9(19) . .
C22B C23B C24B 122(2) . .
C22B C23B H23B 119.0 . .
C24B C23B H23B 119.0 . .
O25 C24B C23B 126(3) 2_656 .
O25 C24B C27 125(3) 2_656 2_656
C24B O25 Ce 136.6(16) 2_656 .
C24A O25 Ce 134.2(5) . .
F23B C26 F22B 131.4(19) . .
F23B C26 F21B 113.5(16) . .
F22B C26 F21B 95.1(16) . .
F23A C26 F22A 118.4(17) . .
F23A C26 F21A 87.7(10) . .
F22A C26 F21A 89.6(9) . .
F23A C26 C22A 107.0(12) . .
F22A C26 C22A 128.8(10) . .
F21A C26 C22A 115.7(7) . .
F25B C27 F24B 106.1(13) . .
F24A C27 F25A 129.8(17) . .
F24A C27 F26A 95(2) . .
F25A C27 F26A 105.3(13) . .
F25B C27 F26B 94.0(16) . .
F24B C27 F26B 112.1(13) . .
F24A C27 C24B 111.2(18) . 2_656
F25A C27 C24B 112.0(16) . 2_656
F26A C27 C24B 95.5(17) . 2_656
F24A C27 C24A 91.2(13) . .
F25A C27 C24A 117.9(8) . .
F26A C27 C24A 116.7(12) . .
C32 O31 Ce 138.5(3) . .
O31 C32 C33 127.5(5) . .
O31 C32 C34 114.2(5) . .
C33 C32 C34 118.3(5) . .
C32 C33 C32 121.1(7) . 2_656
C32 C33 H33A 119.4 . .
C32 C33 H33A 119.4 2_656 .
F31 C34 F32 108.0(5) . .
F31 C34 F33 106.2(6) . .
F32 C34 F33 105.6(5) . .
F31 C34 C32 110.9(5) . .
F32 C34 C32 114.1(5) . .
F33 C34 C32 111.6(4) . .

loop_
_geom_bond_atom_site_label_1
_geom_bond_atom_site_label_2
_geom_bond_distance
_geom_bond_site_symmetry_2
Ce O25 2.503(3) .
Ce O25 2.503(3) 2_656
Ce O21 2.517(3) .
Ce O21 2.517(3) 2_656
Ce O31 2.530(3) 2_656
Ce O31 2.530(3) .
Ce N1 2.744(4) 2_656
Ce N1 2.744(4) .
Ce N12 2.755(4) 2_656
Ce N12 2.755(4) .
N1 C2 1.345(7) .
N1 C6 1.352(6) .
C2 C3 1.387(7) .
C2 H2A 0.9500 .
C3 C4 1.385(8) .
C3 H3A 0.9500 .
C4 C5 1.369(8) .
C4 H4A 0.9500 .
C5 C6 1.387(8) .
C5 H5A 0.9500 .
C6 C7 1.491(7) .
C7 N12 1.332(7) .
C7 C8 1.401(7) .
C8 C9 1.375(9) .
C8 H8A 0.9500 .
C9 C10 1.359(9) .
C9 H9A 0.9500 .
C10 C11 1.380(7) .
C10 H10A 0.9500 .
C11 N12 1.339(7) .
C11 H11A 0.9500 .
O21 C22B 1.13(2) .
O21 C22A 1.233(7) .
C22A C23A 1.386(10) .
C22A C26 1.524(9) .
C23A C24A 1.363(12) .
C23A H23A 0.9500 .
C24A O25 1.289(11) .
C24A C27 1.497(11) .
C22B C23B 1.40(3) .
C22B C26 1.64(2) .
C23B C24B 1.45(4) .
C23B H23B 0.9500 .
C24B O25 1.15(4) 2_656
C24B C27 1.49(3) 2_656
C26 F23B 1.221(11) .
C26 F22B 1.281(12) .
C26 F21B 1.285(10) .
C26 F23A 1.300(12) .
C26 F22A 1.302(11) .
C26 F21A 1.350(10) .
C27 F25B 1.218(11) .
C27 F24B 1.258(11) .
C27 F24A 1.269(13) .
C27 F25A 1.291(10) .
C27 F26A 1.299(13) .
C27 F26B 1.311(11) .
O31 C32 1.246(6) .
C32 C33 1.394(6) .
C32 C34 1.525(7) .
C33 H33A 0.9500 .
C34 F31 1.300(7) .
C34 F32 1.309(7) .
C34 F33 1.321(7) .

loop_
_geom_torsion_atom_site_label_1
_geom_torsion_atom_site_label_2
_geom_torsion_atom_site_label_3
_geom_torsion_atom_site_label_4
_geom_torsion
_geom_torsion_site_symmetry_4
C6 N1 C2 C3 0.4(7) .
Ce N1 C2 C3 -169.3(4) .
N1 C2 C3 C4 0.7(8) .
C2 C3 C4 C5 -1.1(8) .
C3 C4 C5 C6 0.5(9) .
C2 N1 C6 C5 -1.0(7) .
Ce N1 C6 C5 168.2(4) .
C2 N1 C6 C7 175.9(4) .
Ce N1 C6 C7 -14.9(6) .
C4 C5 C6 N1 0.6(8) .
C4 C5 C6 C7 -176.1(5) .
N1 C6 C7 N12 0.1(6) .
C5 C6 C7 N12 177.0(5) .
N1 C6 C7 C8 -176.8(5) .
C5 C6 C7 C8 0.1(8) .
N12 C7 C8 C9 -1.1(9) .
C6 C7 C8 C9 175.6(5) .
C7 C8 C9 C10 0.2(10) .
C8 C9 C10 C11 0.6(10) .
C9 C10 C11 N12 -0.5(10) .
C8 C7 N12 C11 1.1(8) .
C6 C7 N12 C11 -175.8(5) .
C8 C7 N12 Ce -168.4(4) .
C6 C7 N12 Ce 14.7(6) .
C10 C11 N12 C7 -0.3(8) .
C10 C11 N12 Ce 169.6(5) .
Ce O21 C22A C23A 4.5(11) .
Ce O21 C22A C26 -172.9(4) .
O21 C22A C23A C24A 3.8(13) .
C26 C22A C23A C24A -178.9(7) .
C22A C23A C24A O25 0.9(15) .
C22A C23A C24A C27 178.7(7) .
Ce O21 C22B C23B -10(4) .
Ce O21 C22B C26 170.0(4) .
O21 C22B C23B C24B -8(4) .
C26 C22B C23B C24B 172(2) .
C22B C23B C24B O25 4(4) 2_656
C22B C23B C24B C27 -167.2(19) 2_656
C23A C24A O25 Ce -13.6(13) .
C27 C24A O25 Ce 168.7(4) .
O21 C22A C26 F23A -61.4(13) .
C23A C22A C26 F23A 121.0(13) .
O21 C22A C26 F22A 90.8(14) .
C23A C22A C26 F22A -86.8(14) .
O21 C22A C26 F21A -157.1(9) .
C23A C22A C26 F21A 25.3(11) .
O25 C24A C27 F24A 87.9(17) .
C23A C24A C27 F24A -90.1(17) .
O25 C24A C27 F25A -134.7(14) .
C23A C24A C27 F25A 47.2(17) .
O25 C24A C27 F26A -8(2) .
C23A C24A C27 F26A 174(2) .
Ce O31 C32 C33 5.6(8) .
Ce O31 C32 C34 -173.2(3) .
O31 C32 C33 C32 -2.7(4) 2_656
C34 C32 C33 C32 176.1(5) 2_656
O31 C32 C34 F31 73.1(7) .
C33 C32 C34 F31 -105.8(6) .
O31 C32 C34 F32 -164.7(5) .
C33 C32 C34 F32 16.4(7) .
O31 C32 C34 F33 -45.1(7) .
C33 C32 C34 F33 136.0(5) .
